data_2230382
loop_
_publ_author_name
'Fun, Hoong-Kun'
'Loh, Wan-Sin'
'Garudachari, B.'
'Isloor, Arun M.'
'Satyanarayan, M. N.'

_publ_section_title
;
 2-(4-Bromophenyl)-2-oxoethyl 4-methoxybenzoate
;
_journal_coeditor_code IS2716
_journal_issue 6
_journal_name_full 'Acta Crystallographica Section E'
_journal_page_first o1529
_journal_paper_doi 10.1107/S1600536811018988
_journal_volume 67
_journal_year 2011
_chemical_formula_iupac 'C16 H13 Br O4'
_chemical_formula_moiety 'C16 H13 Br O4'
_chemical_formula_sum 'C16 H13 Br O4'
_chemical_formula_weight 349.17
_chemical_name_systematic
;
2-(4-Bromophenyl)-2-oxoethyl 4-methoxybenzoate
;
_space_group_IT_number 2
_symmetry_cell_setting triclinic
_symmetry_space_group_name_Hall '-P 1'
_symmetry_space_group_name_H-M 'P -1'
_atom_sites_solution_hydrogens geom
_atom_sites_solution_primary direct
_atom_sites_solution_secondary difmap
_audit_creation_method SHELXL-97
_cell_angle_alpha 86.5360(10)
_cell_angle_beta 83.2050(10)
_cell_angle_gamma 89.6330(10)
_cell_formula_units_Z 2
_cell_length_a 7.9700(5)
_cell_length_b 7.9852(5)
_cell_length_c 11.3185(7)
_cell_measurement_reflns_used 4684
_cell_measurement_temperature 296(2)
_cell_measurement_theta_max 29.98
_cell_measurement_theta_min 2.97
_cell_volume 713.97(8)
_computing_cell_refinement 'SAINT (Bruker, 2009)'
_computing_data_collection 'APEX2 (Bruker, 2009)'
_computing_data_reduction 'SAINT (Bruker, 2009)'
_computing_molecular_graphics 'SHELXTL (Sheldrick, 2008)'
_computing_publication_material
;
SHELXTL (Sheldrick, 2008) and PLATON (Spek, 2009)
;
_computing_structure_refinement 'SHELXTL (Sheldrick, 2008)'
_computing_structure_solution 'SHELXTL (Sheldrick, 2008)'
_diffrn_ambient_temperature 296(2)
_diffrn_measured_fraction_theta_full 0.995
_diffrn_measured_fraction_theta_max 0.995
_diffrn_measurement_device_type
;
Bruker SMART APEXII DUO CCD area-detector
;
_diffrn_measurement_method '\f and \w'
_diffrn_radiation_monochromator graphite
_diffrn_radiation_source 'fine-focus sealed tube'
_diffrn_radiation_type MoK\a
_diffrn_radiation_wavelength 0.71073
_diffrn_reflns_av_R_equivalents 0.0168
_diffrn_reflns_av_sigmaI/netI 0.0177
_diffrn_reflns_limit_h_max 10
_diffrn_reflns_limit_h_min -10
_diffrn_reflns_limit_k_max 10
_diffrn_reflns_limit_k_min -10
_diffrn_reflns_limit_l_max 14
_diffrn_reflns_limit_l_min -14
_diffrn_reflns_number 10671
_diffrn_reflns_theta_full 27.50
_diffrn_reflns_theta_max 27.50
_diffrn_reflns_theta_min 1.82
_diffrn_standards_number 0
_exptl_absorpt_coefficient_mu 2.891
_exptl_absorpt_correction_T_max 0.4609
_exptl_absorpt_correction_T_min 0.2858
_exptl_absorpt_correction_type multi-scan
_exptl_absorpt_process_details '(<i>SADABS</i>; Bruker, 2009)'
_exptl_crystal_colour colourless
_exptl_crystal_density_diffrn 1.624
_exptl_crystal_density_method 'not measured'
_exptl_crystal_description block
_exptl_crystal_F_000 352
_exptl_crystal_size_max 0.58
_exptl_crystal_size_mid 0.34
_exptl_crystal_size_min 0.32
_refine_diff_density_max 0.360
_refine_diff_density_min -0.520
_refine_ls_extinction_method none
_refine_ls_goodness_of_fit_ref 1.051
_refine_ls_hydrogen_treatment constr
_refine_ls_matrix_type full
_refine_ls_number_parameters 191
_refine_ls_number_reflns 3270
_refine_ls_number_restraints 0
_refine_ls_restrained_S_all 1.051
_refine_ls_R_factor_all 0.0340
_refine_ls_R_factor_gt 0.0265
_refine_ls_shift/su_max 0.001
_refine_ls_shift/su_mean 0.000
_refine_ls_structure_factor_coef Fsqd
_refine_ls_weighting_details 'calc w=1/[\s^2^(Fo^2^)+(0.0314P)^2^+0.2047P] where P=(Fo^2^+2Fc^2^)/3'
_refine_ls_weighting_scheme calc
_refine_ls_wR_factor_gt 0.0661
_refine_ls_wR_factor_ref 0.0692
_reflns_number_gt 2767
_reflns_number_total 3270
_reflns_threshold_expression I>2\s(I)
_cod_data_source_file is2716.cif
_cod_data_source_block I
_cod_database_code 2230382
_cod_database_fobs_code 2230382

loop_
_symmetry_equiv_pos_as_xyz
'x, y, z'
'-x, -y, -z'

loop_
_atom_site_type_symbol
_atom_site_label
_atom_site_fract_x
_atom_site_fract_y
_atom_site_fract_z
_atom_site_U_iso_or_equiv
_atom_site_adp_type
_atom_site_calc_flag
_atom_site_refinement_flags
_atom_site_occupancy
_atom_site_symmetry_multiplicity
_atom_site_disorder_assembly
_atom_site_disorder_group
Br Br1 0.26530(3) 0.93852(3) 0.738521(19) 0.06416(9) Uani d . 1 1 . .
O O1 1.05611(17) 0.7434(2) 0.48016(14) 0.0727(4) Uani d . 1 1 . .
O O2 1.07533(16) 0.58534(16) 0.28028(12) 0.0543(3) Uani d . 1 1 . .
O O3 1.07066(18) 0.84361(18) 0.19107(14) 0.0628(4) Uani d . 1 1 . .
O O4 1.82176(17) 0.60709(18) 0.03308(13) 0.0589(3) Uani d . 1 1 . .
C C1 0.6023(2) 0.7176(2) 0.48878(16) 0.0451(4) Uani d . 1 1 . .
H H1A 0.5962 0.6522 0.4242 0.054 Uiso calc R 1 1 . .
C C2 0.4543(2) 0.7690(2) 0.55394(16) 0.0471(4) Uani d . 1 1 . .
H H2A 0.3495 0.7382 0.5337 0.057 Uiso calc R 1 1 . .
C C3 0.4655(2) 0.8663(2) 0.64896(16) 0.0458(4) Uani d . 1 1 . .
C C4 0.6205(3) 0.9145(2) 0.67953(17) 0.0521(4) Uani d . 1 1 . .
H H4A 0.6261 0.9816 0.7433 0.062 Uiso calc R 1 1 . .
C C5 0.7661(2) 0.8622(2) 0.61464(17) 0.0502(4) Uani d . 1 1 . .
H H5A 0.8705 0.8939 0.6351 0.060 Uiso calc R 1 1 . .
C C6 0.7594(2) 0.7624(2) 0.51864(15) 0.0426(4) Uani d . 1 1 . .
C C7 0.9203(2) 0.7110(2) 0.44998(17) 0.0483(4) Uani d . 1 1 . .
C C8 0.9105(2) 0.6156(3) 0.33964(18) 0.0517(4) Uani d . 1 1 . .
H H8A 0.8535 0.5094 0.3618 0.062 Uiso calc R 1 1 . .
H H8B 0.8449 0.6796 0.2858 0.062 Uiso calc R 1 1 . .
C C9 1.1450(2) 0.7150(2) 0.21027(16) 0.0462(4) Uani d . 1 1 . .
C C10 1.3205(2) 0.6803(2) 0.16089(15) 0.0413(4) Uani d . 1 1 . .
C C11 1.4168(2) 0.5522(2) 0.20810(16) 0.0443(4) Uani d . 1 1 . .
H H11A 1.3686 0.4808 0.2708 0.053 Uiso calc R 1 1 . .
C C12 1.5823(2) 0.5308(2) 0.16269(17) 0.0464(4) Uani d . 1 1 . .
H H12A 1.6453 0.4447 0.1946 0.056 Uiso calc R 1 1 . .
C C13 1.6566(2) 0.6365(2) 0.06941(16) 0.0439(4) Uani d . 1 1 . .
C C14 1.5604(2) 0.7614(2) 0.01947(16) 0.0492(4) Uani d . 1 1 . .
H H14A 1.6077 0.8305 -0.0448 0.059 Uiso calc R 1 1 . .
C C15 1.3943(2) 0.7820(2) 0.06586(16) 0.0487(4) Uani d . 1 1 . .
H H15A 1.3304 0.8663 0.0325 0.058 Uiso calc R 1 1 . .
C C16 1.9073(3) 0.7168(3) -0.0585(2) 0.0675(6) Uani d . 1 1 . .
H H16A 2.0238 0.6843 -0.0727 0.101 Uiso calc R 1 1 . .
H H16B 1.9003 0.8299 -0.0341 0.101 Uiso calc R 1 1 . .
H H16C 1.8554 0.7100 -0.1304 0.101 Uiso calc R 1 1 . .

loop_
_atom_site_aniso_label
_atom_site_aniso_U_11
_atom_site_aniso_U_22
_atom_site_aniso_U_33
_atom_site_aniso_U_12
_atom_site_aniso_U_13
_atom_site_aniso_U_23
Br1 0.06137(14) 0.06633(15) 0.05890(14) 0.01421(10) 0.01096(9) 0.00724(9)
O1 0.0370(7) 0.1133(13) 0.0702(10) -0.0055(8) -0.0113(7) -0.0132(9)
O2 0.0440(7) 0.0500(7) 0.0654(8) 0.0035(5) 0.0050(6) 0.0008(6)
O3 0.0581(8) 0.0542(8) 0.0725(9) 0.0160(6) 0.0025(7) 0.0021(7)
O4 0.0462(7) 0.0601(8) 0.0664(9) 0.0025(6) 0.0045(6) 0.0077(7)
C1 0.0393(8) 0.0515(10) 0.0449(9) -0.0038(7) -0.0073(7) -0.0007(7)
C2 0.0381(8) 0.0516(10) 0.0510(10) -0.0043(7) -0.0067(7) 0.0056(8)
C3 0.0470(9) 0.0429(9) 0.0442(9) 0.0036(7) 0.0014(7) 0.0103(7)
C4 0.0621(11) 0.0497(10) 0.0441(10) -0.0045(8) -0.0064(8) 0.0000(8)
C5 0.0470(9) 0.0553(11) 0.0489(10) -0.0104(8) -0.0114(8) 0.0032(8)
C6 0.0388(8) 0.0468(9) 0.0416(9) -0.0048(7) -0.0064(7) 0.0069(7)
C7 0.0370(8) 0.0565(11) 0.0505(10) -0.0035(7) -0.0067(7) 0.0072(8)
C8 0.0383(9) 0.0569(11) 0.0586(11) 0.0000(8) -0.0005(8) -0.0037(9)
C9 0.0481(9) 0.0445(9) 0.0462(9) 0.0032(7) -0.0050(7) -0.0057(7)
C10 0.0448(9) 0.0388(8) 0.0408(9) 0.0015(7) -0.0050(7) -0.0058(7)
C11 0.0463(9) 0.0410(9) 0.0448(9) -0.0028(7) -0.0049(7) 0.0036(7)
C12 0.0464(9) 0.0416(9) 0.0510(10) 0.0008(7) -0.0091(8) 0.0047(7)
C13 0.0445(9) 0.0430(9) 0.0439(9) -0.0021(7) -0.0025(7) -0.0056(7)
C14 0.0572(11) 0.0451(10) 0.0429(9) 0.0013(8) 0.0012(8) 0.0030(7)
C15 0.0563(10) 0.0422(9) 0.0465(9) 0.0076(8) -0.0039(8) 0.0018(7)
C16 0.0556(12) 0.0722(14) 0.0686(14) -0.0042(10) 0.0125(10) 0.0063(11)

loop_
_atom_type_symbol
_atom_type_description
_atom_type_scat_dispersion_real
_atom_type_scat_dispersion_imag
_atom_type_scat_source
C C 0.0033 0.0016 'International Tables Vol C Tables 4.2.6.8 and 6.1.1.4'
H H 0.0000 0.0000 'International Tables Vol C Tables 4.2.6.8 and 6.1.1.4'
O O 0.0106 0.0060 'International Tables Vol C Tables 4.2.6.8 and 6.1.1.4'
Br Br -0.2901 2.4595 'International Tables Vol C Tables 4.2.6.8 and 6.1.1.4'

loop_
_geom_angle_atom_site_label_1
_geom_angle_atom_site_label_2
_geom_angle_atom_site_label_3
_geom_angle_site_symmetry_1
_geom_angle_site_symmetry_3
_geom_angle
_geom_angle_publ_flag
C9 O2 C8 . . 115.26(14) ?
C13 O4 C16 . . 118.49(15) ?
C2 C1 C6 . . 121.02(17) ?
C2 C1 H1A . . 119.5 ?
C6 C1 H1A . . 119.5 ?
C3 C2 C1 . . 118.78(16) ?
C3 C2 H2A . . 120.6 ?
C1 C2 H2A . . 120.6 ?
C2 C3 C4 . . 121.30(17) ?
C2 C3 Br1 . . 119.48(14) ?
C4 C3 Br1 . . 119.22(14) ?
C5 C4 C3 . . 119.33(18) ?
C5 C4 H4A . . 120.3 ?
C3 C4 H4A . . 120.3 ?
C4 C5 C6 . . 120.87(17) ?
C4 C5 H5A . . 119.6 ?
C6 C5 H5A . . 119.6 ?
C1 C6 C5 . . 118.69(17) ?
C1 C6 C7 . . 122.38(16) ?
C5 C6 C7 . . 118.91(16) ?
O1 C7 C6 . . 121.84(18) ?
O1 C7 C8 . . 119.99(17) ?
C6 C7 C8 . . 118.17(15) ?
O2 C8 C7 . . 111.04(15) ?
O2 C8 H8A . . 109.4 ?
C7 C8 H8A . . 109.4 ?
O2 C8 H8B . . 109.4 ?
C7 C8 H8B . . 109.4 ?
H8A C8 H8B . . 108.0 ?
O3 C9 O2 . . 123.12(17) ?
O3 C9 C10 . . 124.67(17) ?
O2 C9 C10 . . 112.21(14) ?
C15 C10 C11 . . 118.55(16) ?
C15 C10 C9 . . 118.67(15) ?
C11 C10 C9 . . 122.75(16) ?
C12 C11 C10 . . 120.37(16) ?
C12 C11 H11A . . 119.8 ?
C10 C11 H11A . . 119.8 ?
C11 C12 C13 . . 120.61(16) ?
C11 C12 H12A . . 119.7 ?
C13 C12 H12A . . 119.7 ?
O4 C13 C14 . . 124.61(16) ?
O4 C13 C12 . . 115.91(16) ?
C14 C13 C12 . . 119.48(16) ?
C15 C14 C13 . . 119.44(17) ?
C15 C14 H14A . . 120.3 ?
C13 C14 H14A . . 120.3 ?
C14 C15 C10 . . 121.49(17) ?
C14 C15 H15A . . 119.3 ?
C10 C15 H15A . . 119.3 ?
O4 C16 H16A . . 109.5 ?
O4 C16 H16B . . 109.5 ?
H16A C16 H16B . . 109.5 ?
O4 C16 H16C . . 109.5 ?
H16A C16 H16C . . 109.5 ?
H16B C16 H16C . . 109.5 ?

loop_
_geom_bond_atom_site_label_1
_geom_bond_atom_site_label_2
_geom_bond_site_symmetry_2
_geom_bond_distance
_geom_bond_publ_flag
Br1 C3 . 1.8925(18) ?
O1 C7 . 1.207(2) ?
O2 C9 . 1.346(2) ?
O2 C8 . 1.429(2) ?
O3 C9 . 1.203(2) ?
O4 C13 . 1.356(2) ?
O4 C16 . 1.428(2) ?
C1 C2 . 1.389(2) ?
C1 C6 . 1.389(2) ?
C1 H1A . 0.9300 ?
C2 C3 . 1.376(3) ?
C2 H2A . 0.9300 ?
C3 C4 . 1.385(3) ?
C4 C5 . 1.374(3) ?
C4 H4A . 0.9300 ?
C5 C6 . 1.392(3) ?
C5 H5A . 0.9300 ?
C6 C7 . 1.488(2) ?
C7 C8 . 1.511(3) ?
C8 H8A . 0.9700 ?
C8 H8B . 0.9700 ?
C9 C10 . 1.475(2) ?
C10 C15 . 1.384(3) ?
C10 C11 . 1.394(2) ?
C11 C12 . 1.371(2) ?
C11 H11A . 0.9300 ?
C12 C13 . 1.389(2) ?
C12 H12A . 0.9300 ?
C13 C14 . 1.387(3) ?
C14 C15 . 1.378(3) ?
C14 H14A . 0.9300 ?
C15 H15A . 0.9300 ?
C16 H16A . 0.9600 ?
C16 H16B . 0.9600 ?
C16 H16C . 0.9600 ?

loop_
_geom_hbond_atom_site_label_D
_geom_hbond_atom_site_label_H
_geom_hbond_atom_site_label_A
_geom_hbond_site_symmetry_A
_geom_hbond_distance_DH
_geom_hbond_distance_HA
_geom_hbond_distance_DA
_geom_hbond_angle_DHA
_geom_hbond_publ_flag
C2 H2A O1 1_455 0.93 2.48 3.386(2) 164 yes
C11 H11A Cg1 2_766 0.93 2.81 3.6395(18) 149 yes

loop_
_geom_torsion_atom_site_label_1
_geom_torsion_atom_site_label_2
_geom_torsion_atom_site_label_3
_geom_torsion_atom_site_label_4
_geom_torsion_site_symmetry_1
_geom_torsion_site_symmetry_2
_geom_torsion_site_symmetry_3
_geom_torsion_site_symmetry_4
_geom_torsion
_geom_torsion_publ_flag
C6 C1 C2 C3 . . . . 0.3(3) ?
C1 C2 C3 C4 . . . . 0.6(3) ?
C1 C2 C3 Br1 . . . . 179.71(13) ?
C2 C3 C4 C5 . . . . -0.9(3) ?
Br1 C3 C4 C5 . . . . 179.99(14) ?
C3 C4 C5 C6 . . . . 0.3(3) ?
C2 C1 C6 C5 . . . . -0.8(3) ?
C2 C1 C6 C7 . . . . -179.34(17) ?
C4 C5 C6 C1 . . . . 0.5(3) ?
C4 C5 C6 C7 . . . . 179.10(17) ?
C1 C6 C7 O1 . . . . -176.21(19) ?
C5 C6 C7 O1 . . . . 5.3(3) ?
C1 C6 C7 C8 . . . . 3.8(3) ?
C5 C6 C7 C8 . . . . -174.72(17) ?
C9 O2 C8 C7 . . . . -80.8(2) ?
O1 C7 C8 O2 . . . . -3.7(3) ?
C6 C7 C8 O2 . . . . 176.31(15) ?
C8 O2 C9 O3 . . . . -5.3(3) ?
C8 O2 C9 C10 . . . . 174.72(15) ?
O3 C9 C10 C15 . . . . -15.5(3) ?
O2 C9 C10 C15 . . . . 164.40(16) ?
O3 C9 C10 C11 . . . . 162.56(18) ?
O2 C9 C10 C11 . . . . -17.5(2) ?
C15 C10 C11 C12 . . . . 1.5(3) ?
C9 C10 C11 C12 . . . . -176.60(17) ?
C10 C11 C12 C13 . . . . 0.2(3) ?
C16 O4 C13 C14 . . . . 3.6(3) ?
C16 O4 C13 C12 . . . . -176.97(18) ?
C11 C12 C13 O4 . . . . 178.46(17) ?
C11 C12 C13 C14 . . . . -2.1(3) ?
O4 C13 C14 C15 . . . . -178.44(17) ?
C12 C13 C14 C15 . . . . 2.2(3) ?
C13 C14 C15 C10 . . . . -0.4(3) ?
C11 C10 C15 C14 . . . . -1.4(3) ?
C9 C10 C15 C14 . . . . 176.76(17) ?

loop_
_cod_related_entry_id
_cod_related_entry_database
_cod_related_entry_code
1 ChemSpider 725561
